data_4033651
loop_
_publ_author_name
'Hawsawi, Mohammed'
'Wickramasinghe, Anura'
'Crich, David'

_publ_section_title
;
 Use of Phenols as Nucleophiles in the Zbiral Oxidative Deamination of
 <i>N</i>-Acetyl Neuraminic Acid: Isolation and Characterization of
 Tricyclic 3-Keto-2-deoxy-nonulosonic Acid (KDN) Derivatives via an
 Intermediate Vinyl Diazonium Ion.
;
_journal_name_full 'The Journal of organic chemistry'
_journal_paper_doi 10.1021/acs.joc.9b02279
_journal_year 2019
_chemical_absolute_configuration syn
_chemical_formula_moiety 'C27 H30 O11'
_chemical_formula_sum 'C27 H30 O11'
_chemical_formula_weight 530.51
_space_group_crystal_system orthorhombic
_space_group_IT_number 19
_space_group_name_Hall 'P 2ac 2ab'
_space_group_name_H-M_alt 'P 21 21 21'
_symmetry_space_group_name_Hall 'P 2ac 2ab'
_symmetry_space_group_name_H-M 'P 21 21 21'
_atom_sites_solution_hydrogens geom
_atom_sites_solution_primary dual
_audit_creation_date 2019-01-15
_audit_creation_method
;
Olex2 1.2
(compiled 2018.05.29 svn.r3508 for OlexSys, GUI svn.r5506)
;
_cell_angle_alpha 90
_cell_angle_beta 90
_cell_angle_gamma 90
_cell_formula_units_Z 4
_cell_length_a 6.7275(5)
_cell_length_b 13.0314(13)
_cell_length_c 32.146(3)
_cell_measurement_reflns_used 9827
_cell_measurement_temperature 100(2)
_cell_measurement_theta_max 24.41
_cell_measurement_theta_min 2.46
_cell_volume 2818.2(4)
_computing_cell_refinement 'SAINT V8.30C (?, 2016)'
_computing_data_reduction 'SAINT V8.30C (?, 2016)'
_computing_molecular_graphics 'Olex2 (Dolomanov et al., 2009)'
_computing_publication_material 'Olex2 (Dolomanov et al., 2009)'
_computing_structure_refinement 'ShelXL (Sheldrick, 2015)'
_computing_structure_solution 'ShelXT (Sheldrick, 2015)'
_diffrn_ambient_temperature 100.1
_diffrn_measured_fraction_theta_full 1.000
_diffrn_measured_fraction_theta_max 0.999
_diffrn_measurement_device_type 'Bruker APEX-II CCD'
_diffrn_measurement_method '\f and \w scans'
_diffrn_radiation_monochromator graphite
_diffrn_radiation_type MoK\a
_diffrn_radiation_wavelength 0.71073
_diffrn_reflns_av_R_equivalents 0.0566
_diffrn_reflns_av_unetI/netI 0.0419
_diffrn_reflns_Laue_measured_fraction_full 1.000
_diffrn_reflns_Laue_measured_fraction_max 0.999
_diffrn_reflns_limit_h_max 7
_diffrn_reflns_limit_h_min -8
_diffrn_reflns_limit_k_max 15
_diffrn_reflns_limit_k_min -15
_diffrn_reflns_limit_l_max 35
_diffrn_reflns_limit_l_min -38
_diffrn_reflns_number 58714
_diffrn_reflns_point_group_measured_fraction_full 1.000
_diffrn_reflns_point_group_measured_fraction_max 0.998
_diffrn_reflns_theta_full 25.242
_diffrn_reflns_theta_max 25.378
_diffrn_reflns_theta_min 1.267
_diffrn_standards_number 0
_exptl_absorpt_coefficient_mu 0.097
_exptl_absorpt_correction_T_max 0.7452
_exptl_absorpt_correction_T_min 0.7166
_exptl_absorpt_correction_type multi-scan
_exptl_absorpt_process_details
'SADABS-2012/1 (Bruker,2012) was used for absorption correction. wR2(int) was 0.0787 before and 0.0619 after correction. The Ratio of minimum to maximum transmission is 0.9616. The \l/2 correction factor is 0.0015.'
_exptl_crystal_colour 'clear light colourless'
_exptl_crystal_colour_lustre clear
_exptl_crystal_colour_modifier light
_exptl_crystal_colour_primary colourless
_exptl_crystal_density_diffrn 1.250
_exptl_crystal_description block
_exptl_crystal_F_000 1120
_exptl_crystal_size_max 0.415
_exptl_crystal_size_mid 0.391
_exptl_crystal_size_min 0.242
_refine_diff_density_max 0.185
_refine_diff_density_min -0.201
_refine_diff_density_rms 0.041
_refine_ls_abs_structure_details
;
 Flack x determined using 1547 quotients [(I+)-(I-)]/[(I+)+(I-)]
 (Parsons, Flack and Wagner, Acta Cryst. B69 (2013) 249-259).
;
_refine_ls_abs_structure_Flack 0.4(3)
_refine_ls_extinction_method none
_refine_ls_goodness_of_fit_ref 1.040
_refine_ls_hydrogen_treatment constr
_refine_ls_matrix_type full
_refine_ls_number_parameters 348
_refine_ls_number_reflns 5160
_refine_ls_number_restraints 0
_refine_ls_restrained_S_all 1.040
_refine_ls_R_factor_all 0.0541
_refine_ls_R_factor_gt 0.0366
_refine_ls_shift/su_max 0.001
_refine_ls_shift/su_mean 0.000
_refine_ls_structure_factor_coef Fsqd
_refine_ls_weighting_details 'w=1/[\s^2^(Fo^2^)+(0.0422P)^2^+0.3294P] where P=(Fo^2^+2Fc^2^)/3'
_refine_ls_weighting_scheme calc
_refine_ls_wR_factor_gt 0.0758
_refine_ls_wR_factor_ref 0.0809
_reflns_Friedel_coverage 0.733
_reflns_Friedel_fraction_full 1.000
_reflns_Friedel_fraction_max 0.997
_reflns_number_gt 4191
_reflns_number_total 5160
_reflns_threshold_expression 'I > 2\s(I)'
_cod_data_source_file jo9b02279_si_002.cif
_cod_data_source_block aw6302_2_0m
_cod_database_code 4033651
_shelx_shelxl_version_number 2018/1
_shelx_space_group_comment
;
The symmetry employed for this shelxl refinement is uniquely defined
by the following loop, which should always be used as a source of
symmetry information in preference to the above space-group names.
They are only intended as comments.
;
_shelx_estimated_absorpt_t_max 0.977
_shelx_estimated_absorpt_t_min 0.961
_olex2_refinement_description
;
1. Fixed Uiso
 At 1.2 times of:
  All C(H) groups, All C(H,H) groups
 At 1.5 times of:
  All C(H,H,H) groups
2.a Ternary CH refined with riding coordinates:
 C6(H6), C5(H5), C7(H7), C8(H8), C4(H4)
2.b Secondary CH2 refined with riding coordinates:
 C9(H9A,H9B), C3(H3A,H3B)
2.c Aromatic/amide H refined with riding coordinates:
 C21(H21), C20(H20), C27(H27), C24(H24), C25(H25), C26(H26)
2.d Idealised Me refined as rotating group:
 C16(H16A,H16B,H16C), C15(H15A,H15B,H15C), C13(H13A,H13B,H13C), C17(H17A,H17B,
 H17C), C11(H11A,H11B,H11C)
;
_olex2_submission_special_instructions 'No special instructions were received'

loop_
_space_group_symop_operation_xyz
'x, y, z'
'-x+1/2, -y, z+1/2'
'-x, y+1/2, -z+1/2'
'x+1/2, -y+1/2, -z'

loop_
_atom_site_label
_atom_site_type_symbol
_atom_site_fract_x
_atom_site_fract_y
_atom_site_fract_z
_atom_site_U_iso_or_equiv
_atom_site_adp_type
_atom_site_occupancy
_atom_site_site_symmetry_order
_atom_site_calc_flag
_atom_site_refinement_flags_posn
O8 O 0.6859(2) 0.28010(12) 0.71873(5) 0.0175(4) Uani 1 1 d .
O2 O 0.7902(2) 0.41330(13) 0.67551(5) 0.0169(4) Uani 1 1 d .
O9 O 0.8801(2) 0.60551(12) 0.65362(5) 0.0182(4) Uani 1 1 d .
O5 O 0.4215(2) 0.60062(12) 0.71161(5) 0.0163(4) Uani 1 1 d .
O11 O 0.4508(3) 0.47886(13) 0.59136(5) 0.0222(4) Uani 1 1 d .
O3 O 0.5952(2) 0.79015(13) 0.68478(5) 0.0206(4) Uani 1 1 d .
O1 O 0.9477(2) 0.15820(13) 0.66507(6) 0.0249(5) Uani 1 1 d .
O6 O 0.4689(3) 0.52537(15) 0.77387(6) 0.0278(5) Uani 1 1 d .
O7 O 1.1181(3) 0.30244(15) 0.67621(7) 0.0366(5) Uani 1 1 d .
O4 O 0.8879(3) 0.86888(14) 0.67266(6) 0.0286(5) Uani 1 1 d .
O10 O 0.8020(3) 0.69230(17) 0.59553(6) 0.0412(6) Uani 1 1 d .
C1 C 0.9640(4) 0.2585(2) 0.67285(8) 0.0179(6) Uani 1 1 d .
C19 C 0.3478(4) 0.3982(2) 0.57494(7) 0.0183(6) Uani 1 1 d .
C12 C 0.3591(4) 0.55245(18) 0.74644(8) 0.0178(6) Uani 1 1 d .
C9 C 0.6870(4) 0.72473(19) 0.71536(8) 0.0181(6) Uani 1 1 d .
H9A H 0.640027 0.743709 0.743510 0.022 Uiso 1 1 calc R
H9B H 0.833111 0.733436 0.714507 0.022 Uiso 1 1 calc R
C2 C 0.7562(4) 0.30653(19) 0.67871(8) 0.0169(6) Uani 1 1 d .
C16 C 0.7963(4) 0.3233(2) 0.75276(8) 0.0189(6) Uani 1 1 d .
H16A H 0.769985 0.283703 0.778094 0.028 Uiso 1 1 calc GR
H16B H 0.755586 0.394697 0.757006 0.028 Uiso 1 1 calc GR
H16C H 0.938677 0.320806 0.746380 0.028 Uiso 1 1 calc GR
C6 C 0.6353(3) 0.46944(18) 0.65499(7) 0.0157(6) Uani 1 1 d .
H6 H 0.504955 0.451105 0.667952 0.019 Uiso 1 1 calc R
C14 C 0.9246(4) 0.6642(2) 0.62014(8) 0.0230(6) Uani 1 1 d .
C5 C 0.6324(4) 0.43755(19) 0.60975(8) 0.0178(6) Uani 1 1 d .
H5 H 0.751766 0.465245 0.594991 0.021 Uiso 1 1 calc R
C3 C 0.6018(3) 0.26819(19) 0.64829(8) 0.0162(6) Uani 1 1 d .
H3A H 0.467536 0.282724 0.659431 0.019 Uiso 1 1 calc R
H3B H 0.615084 0.192901 0.645241 0.019 Uiso 1 1 calc R
C21 C 0.0743(4) 0.3248(2) 0.53954(8) 0.0261(7) Uani 1 1 d .
H21 H -0.051353 0.330956 0.526308 0.031 Uiso 1 1 calc R
C7 C 0.6735(4) 0.58189(19) 0.66163(8) 0.0162(6) Uani 1 1 d .
H7 H 0.587640 0.622700 0.642377 0.019 Uiso 1 1 calc R
C8 C 0.6341(3) 0.61513(19) 0.70632(7) 0.0156(6) Uani 1 1 d .
H8 H 0.707510 0.568935 0.725835 0.019 Uiso 1 1 calc R
C4 C 0.6237(4) 0.31902(18) 0.60539(7) 0.0165(6) Uani 1 1 d .
H4 H 0.743570 0.292417 0.590480 0.020 Uiso 1 1 calc R
C10 C 0.7137(4) 0.8601(2) 0.66554(8) 0.0233(6) Uani 1 1 d .
C22 C 0.1624(4) 0.2272(2) 0.54270(8) 0.0249(7) Uani 1 1 d .
C20 C 0.1642(4) 0.4113(2) 0.55497(7) 0.0235(7) Uani 1 1 d .
H20 H 0.104722 0.477104 0.552241 0.028 Uiso 1 1 calc R
C18 C 0.4387(4) 0.30543(19) 0.57934(7) 0.0169(6) Uani 1 1 d .
C23 C 0.3519(4) 0.2171(2) 0.56253(7) 0.0207(6) Uani 1 1 d .
C15 C 1.1410(4) 0.6863(2) 0.61854(9) 0.0306(7) Uani 1 1 d .
H15A H 1.215280 0.621607 0.618441 0.046 Uiso 1 1 calc GR
H15B H 1.179065 0.726881 0.642928 0.046 Uiso 1 1 calc GR
H15C H 1.171356 0.724967 0.593178 0.046 Uiso 1 1 calc GR
C13 C 0.1398(4) 0.5372(2) 0.74494(8) 0.0231(6) Uani 1 1 d .
H13A H 0.104712 0.498631 0.719828 0.035 Uiso 1 1 calc GR
H13B H 0.073426 0.604181 0.744418 0.035 Uiso 1 1 calc GR
H13C H 0.096879 0.498915 0.769583 0.035 Uiso 1 1 calc GR
C27 C 0.4420(5) 0.1186(2) 0.56366(8) 0.0285(7) Uani 1 1 d .
H27 H 0.568415 0.110430 0.576426 0.034 Uiso 1 1 calc R
C17 C 1.1321(4) 0.1023(2) 0.66052(9) 0.0271(7) Uani 1 1 d .
H17A H 1.215384 0.113618 0.685115 0.041 Uiso 1 1 calc GR
H17B H 1.202323 0.126609 0.635687 0.041 Uiso 1 1 calc GR
H17C H 1.103662 0.028917 0.657680 0.041 Uiso 1 1 calc GR
C24 C 0.0703(5) 0.1386(2) 0.52610(9) 0.0365(8) Uani 1 1 d .
H24 H -0.056708 0.144478 0.513393 0.044 Uiso 1 1 calc R
C11 C 0.5982(5) 0.9206(2) 0.63471(9) 0.0356(8) Uani 1 1 d .
H11A H 0.621359 0.993996 0.639347 0.053 Uiso 1 1 calc GR
H11B H 0.456292 0.905638 0.637921 0.053 Uiso 1 1 calc GR
H11C H 0.640822 0.902186 0.606536 0.053 Uiso 1 1 calc GR
C25 C 0.1595(6) 0.0455(3) 0.52795(9) 0.0472(9) Uani 1 1 d .
H25 H 0.094742 -0.013073 0.516730 0.057 Uiso 1 1 calc R
C26 C 0.3490(5) 0.0354(2) 0.54658(9) 0.0396(8) Uani 1 1 d .
H26 H 0.412179 -0.029772 0.547230 0.047 Uiso 1 1 calc R

loop_
_atom_site_aniso_label
_atom_site_aniso_U_11
_atom_site_aniso_U_22
_atom_site_aniso_U_33
_atom_site_aniso_U_23
_atom_site_aniso_U_13
_atom_site_aniso_U_12
O8 0.0166(8) 0.0214(10) 0.0144(9) 0.0002(8) 0.0002(8) -0.0018(8)
O2 0.0153(8) 0.0140(10) 0.0214(9) 0.0019(8) -0.0039(7) -0.0006(7)
O9 0.0144(8) 0.0186(10) 0.0217(9) 0.0034(8) 0.0042(8) -0.0007(8)
O5 0.0110(8) 0.0201(10) 0.0179(9) 0.0012(8) 0.0020(7) 0.0002(7)
O11 0.0245(9) 0.0189(10) 0.0232(10) -0.0022(8) -0.0088(8) 0.0056(8)
O3 0.0225(9) 0.0148(10) 0.0246(10) 0.0022(8) -0.0022(8) -0.0010(8)
O1 0.0151(9) 0.0165(11) 0.0431(12) 0.0013(9) 0.0041(8) 0.0036(8)
O6 0.0205(9) 0.0360(12) 0.0268(10) 0.0113(9) 0.0007(9) 0.0036(9)
O7 0.0153(10) 0.0272(12) 0.0674(15) -0.0136(10) 0.0037(10) -0.0011(9)
O4 0.0297(11) 0.0235(11) 0.0325(11) 0.0031(9) 0.0028(9) -0.0041(9)
O10 0.0401(12) 0.0535(15) 0.0301(12) 0.0194(11) -0.0036(11) -0.0086(11)
C1 0.0159(13) 0.0188(16) 0.0191(14) 0.0024(12) 0.0011(11) -0.0002(12)
C19 0.0184(13) 0.0246(16) 0.0120(13) -0.0033(12) 0.0008(11) 0.0017(12)
C12 0.0184(13) 0.0136(14) 0.0213(15) 0.0013(12) 0.0029(12) -0.0001(11)
C9 0.0167(12) 0.0212(15) 0.0164(13) 0.0019(12) -0.0020(11) 0.0023(11)
C2 0.0189(13) 0.0159(15) 0.0158(14) 0.0030(12) 0.0028(11) -0.0020(11)
C16 0.0188(13) 0.0195(15) 0.0183(14) 0.0028(12) -0.0006(12) 0.0000(11)
C6 0.0117(12) 0.0167(14) 0.0187(13) 0.0034(11) 0.0004(11) 0.0025(11)
C14 0.0309(16) 0.0171(15) 0.0210(15) -0.0001(12) 0.0076(14) -0.0014(13)
C5 0.0162(12) 0.0182(14) 0.0192(14) 0.0015(11) 0.0007(11) 0.0013(11)
C3 0.0114(12) 0.0162(14) 0.0211(14) -0.0006(11) -0.0004(10) 0.0002(11)
C21 0.0198(14) 0.045(2) 0.0136(14) 0.0021(13) -0.0025(11) -0.0036(14)
C7 0.0116(12) 0.0189(15) 0.0181(13) 0.0010(11) 0.0005(11) -0.0009(11)
C8 0.0080(11) 0.0201(15) 0.0189(13) 0.0018(11) -0.0012(10) -0.0012(11)
C4 0.0153(12) 0.0172(14) 0.0169(13) -0.0016(11) 0.0031(11) 0.0020(11)
C10 0.0308(17) 0.0168(15) 0.0223(15) -0.0041(13) 0.0009(13) 0.0018(13)
C22 0.0272(15) 0.0348(19) 0.0129(13) 0.0013(12) -0.0013(12) -0.0102(14)
C20 0.0220(14) 0.0340(18) 0.0145(13) -0.0004(13) 0.0002(11) 0.0100(13)
C18 0.0178(13) 0.0201(15) 0.0129(12) -0.0007(11) 0.0022(11) 0.0011(12)
C23 0.0284(14) 0.0229(16) 0.0108(13) 0.0015(11) 0.0002(12) -0.0034(13)
C15 0.0294(15) 0.0255(17) 0.0369(17) 0.0015(13) 0.0113(14) -0.0062(13)
C13 0.0203(13) 0.0234(16) 0.0256(15) 0.0000(12) 0.0033(12) -0.0039(12)
C27 0.0447(17) 0.0246(18) 0.0161(14) 0.0018(12) -0.0057(13) -0.0057(15)
C17 0.0184(13) 0.0181(15) 0.0448(17) -0.0001(13) 0.0081(13) 0.0038(12)
C24 0.047(2) 0.043(2) 0.0193(15) 0.0055(15) -0.0079(14) -0.0222(18)
C11 0.0476(19) 0.0261(17) 0.0332(17) 0.0072(14) -0.0027(15) 0.0067(15)
C25 0.077(3) 0.036(2) 0.0286(17) 0.0048(15) -0.0202(18) -0.024(2)
C26 0.074(2) 0.0199(17) 0.0249(16) 0.0010(13) -0.0116(17) -0.0052(17)

loop_
_atom_type_symbol
_atom_type_description
_atom_type_scat_dispersion_real
_atom_type_scat_dispersion_imag
_atom_type_scat_source
C C 0.0033 0.0016 'International Tables Vol C Tables 4.2.6.8 and 6.1.1.4'
H H 0.0000 0.0000 'International Tables Vol C Tables 4.2.6.8 and 6.1.1.4'
O O 0.0106 0.0060 'International Tables Vol C Tables 4.2.6.8 and 6.1.1.4'

loop_
_geom_angle_atom_site_label_1
_geom_angle_atom_site_label_2
_geom_angle_atom_site_label_3
_geom_angle
C2 O8 C16 115.11(18)
C2 O2 C6 114.70(18)
C14 O9 C7 118.32(19)
C12 O5 C8 117.62(18)
C19 O11 C5 107.32(18)
C10 O3 C9 117.13(19)
C1 O1 C17 116.2(2)
O1 C1 C2 110.2(2)
O7 C1 O1 124.1(2)
O7 C1 C2 125.7(2)
O11 C19 C20 122.0(2)
C18 C19 O11 114.5(2)
C18 C19 C20 123.4(2)
O5 C12 C13 110.1(2)
O6 C12 O5 123.6(2)
O6 C12 C13 126.3(2)
O3 C9 H9A 109.8
O3 C9 H9B 109.8
O3 C9 C8 109.25(19)
H9A C9 H9B 108.3
C8 C9 H9A 109.8
C8 C9 H9B 109.8
O8 C2 O2 111.1(2)
O8 C2 C1 108.4(2)
O8 C2 C3 106.16(19)
O2 C2 C1 104.11(19)
O2 C2 C3 112.9(2)
C3 C2 C1 114.2(2)
O8 C16 H16A 109.5
O8 C16 H16B 109.5
O8 C16 H16C 109.5
H16A C16 H16B 109.5
H16A C16 H16C 109.5
H16B C16 H16C 109.5
O2 C6 H6 108.9
O2 C6 C5 108.16(19)
O2 C6 C7 107.92(19)
C5 C6 H6 108.9
C7 C6 H6 108.9
C7 C6 C5 114.0(2)
O9 C14 C15 110.7(2)
O10 C14 O9 123.0(2)
O10 C14 C15 126.3(2)
O11 C5 C6 107.38(19)
O11 C5 H5 110.3
O11 C5 C4 107.4(2)
C6 C5 H5 110.3
C6 C5 C4 111.1(2)
C4 C5 H5 110.3
C2 C3 H3A 109.2
C2 C3 H3B 109.2
C2 C3 C4 111.8(2)
H3A C3 H3B 107.9
C4 C3 H3A 109.2
C4 C3 H3B 109.2
C22 C21 H21 119.0
C20 C21 H21 119.0
C20 C21 C22 122.1(2)
O9 C7 C6 110.27(19)
O9 C7 H7 109.4
O9 C7 C8 105.95(18)
C6 C7 H7 109.4
C6 C7 C8 112.4(2)
C8 C7 H7 109.4
O5 C8 C9 109.55(19)
O5 C8 C7 104.18(18)
O5 C8 H8 109.5
C9 C8 C7 114.3(2)
C9 C8 H8 109.5
C7 C8 H8 109.5
C5 C4 H4 111.0
C3 C4 C5 110.6(2)
C3 C4 H4 111.0
C18 C4 C5 101.41(19)
C18 C4 C3 111.6(2)
C18 C4 H4 111.0
O3 C10 C11 110.7(2)
O4 C10 O3 123.3(2)
O4 C10 C11 126.0(3)
C21 C22 C23 119.4(2)
C21 C22 C24 121.7(3)
C24 C22 C23 118.9(3)
C19 C20 H20 121.5
C21 C20 C19 117.0(3)
C21 C20 H20 121.5
C19 C18 C4 108.9(2)
C19 C18 C23 120.2(2)
C23 C18 C4 130.9(2)
C18 C23 C22 117.9(2)
C18 C23 C27 123.7(2)
C27 C23 C22 118.4(2)
C14 C15 H15A 109.5
C14 C15 H15B 109.5
C14 C15 H15C 109.5
H15A C15 H15B 109.5
H15A C15 H15C 109.5
H15B C15 H15C 109.5
C12 C13 H13A 109.5
C12 C13 H13B 109.5
C12 C13 H13C 109.5
H13A C13 H13B 109.5
H13A C13 H13C 109.5
H13B C13 H13C 109.5
C23 C27 H27 119.6
C26 C27 C23 120.7(3)
C26 C27 H27 119.6
O1 C17 H17A 109.5
O1 C17 H17B 109.5
O1 C17 H17C 109.5
H17A C17 H17B 109.5
H17A C17 H17C 109.5
H17B C17 H17C 109.5
C22 C24 H24 119.3
C25 C24 C22 121.3(3)
C25 C24 H24 119.3
C10 C11 H11A 109.5
C10 C11 H11B 109.5
C10 C11 H11C 109.5
H11A C11 H11B 109.5
H11A C11 H11C 109.5
H11B C11 H11C 109.5
C24 C25 H25 120.0
C24 C25 C26 120.1(3)
C26 C25 H25 120.0
C27 C26 C25 120.6(3)
C27 C26 H26 119.7
C25 C26 H26 119.7

loop_
_geom_bond_atom_site_label_1
_geom_bond_atom_site_label_2
_geom_bond_distance
O8 C2 1.413(3)
O8 C16 1.437(3)
O2 C2 1.414(3)
O2 C6 1.434(3)
O9 C14 1.354(3)
O9 C7 1.446(3)
O5 C12 1.350(3)
O5 C8 1.453(3)
O11 C19 1.365(3)
O11 C5 1.460(3)
O3 C9 1.440(3)
O3 C10 1.360(3)
O1 C1 1.335(3)
O1 C17 1.446(3)
O6 C12 1.203(3)
O7 C1 1.189(3)
O4 C10 1.200(3)
O10 C14 1.200(3)
C1 C2 1.544(3)
C19 C20 1.403(4)
C19 C18 1.363(4)
C12 C13 1.490(3)
C9 H9A 0.9900
C9 H9B 0.9900
C9 C8 1.500(4)
C2 C3 1.512(3)
C16 H16A 0.9800
C16 H16B 0.9800
C16 H16C 0.9800
C6 H6 1.0000
C6 C5 1.513(3)
C6 C7 1.503(4)
C14 C15 1.485(4)
C5 H5 1.0000
C5 C4 1.552(4)
C3 H3A 0.9900
C3 H3B 0.9900
C3 C4 1.537(3)
C21 H21 0.9500
C21 C22 1.406(4)
C21 C20 1.372(4)
C7 H7 1.0000
C7 C8 1.524(3)
C8 H8 1.0000
C4 H4 1.0000
C4 C18 1.510(4)
C10 C11 1.486(4)
C22 C23 1.431(4)
C22 C24 1.415(4)
C20 H20 0.9500
C18 C23 1.400(4)
C23 C27 1.420(4)
C15 H15A 0.9800
C15 H15B 0.9800
C15 H15C 0.9800
C13 H13A 0.9800
C13 H13B 0.9800
C13 H13C 0.9800
C27 H27 0.9500
C27 C26 1.367(4)
C17 H17A 0.9800
C17 H17B 0.9800
C17 H17C 0.9800
C24 H24 0.9500
C24 C25 1.355(5)
C11 H11A 0.9800
C11 H11B 0.9800
C11 H11C 0.9800
C25 H25 0.9500
C25 C26 1.415(5)
C26 H26 0.9500

loop_
_smtbx_masks_void_nr
_smtbx_masks_void_average_x
_smtbx_masks_void_average_y
_smtbx_masks_void_average_z
_smtbx_masks_void_volume
_smtbx_masks_void_count_electrons
1 -0.479 0.250 0.000 175.5 37.2
2 -0.134 0.750 0.500 175.5 37.2
